data_7228670
loop_
_publ_author_name
'Rai, U. S.'
'Singh, Manjeet'
'Rai, R. N.'

_publ_section_title
;
 Remarkable dielectric properties of 1&#x2009;:&#x2009;2 inter-molecular
 compound of 2-(4-(dimethylamino) benzylideneamino) benzoic acid and urea
 due to excited-state intramolecular proton transfer
;
_journal_issue 55
_journal_name_full 'RSC Adv.'
_journal_page_first 34382
_journal_paper_doi 10.1039/C7RA03067C
_journal_volume 7
_journal_year 2017
_chemical_formula_moiety CHNO
_chemical_formula_sum 'C18 H24 N6 O4'
_chemical_formula_weight 388.43
_chemical_melting_point 330
_space_group_crystal_system monoclinic
_space_group_IT_number 14
_space_group_name_Hall '-P 2ybc'
_space_group_name_H-M_alt 'P 1 21/c 1'
_symmetry_space_group_name_Hall '-P 2ybc'
_symmetry_space_group_name_H-M 'P 1 21/c 1'
_atom_sites_solution_hydrogens geom
_audit_creation_method SHELXL-2016/6
_audit_update_record
;
2017-05-18 deposited with the CCDC.
2017-06-20 downloaded from the CCDC.
;
_cell_angle_alpha 90
_cell_angle_beta 95.30(2)
_cell_angle_gamma 90
_cell_formula_units_Z 4
_cell_length_a 5.1034(11)
_cell_length_b 18.336(5)
_cell_length_c 20.348(5)
_cell_measurement_reflns_used 2461
_cell_measurement_temperature 293(2)
_cell_measurement_theta_max 29.1040
_cell_measurement_theta_min 3.0100
_cell_volume 1895.9(8)
_computing_structure_refinement 'SHELXL-2016/6 (Sheldrick, 2016)'
_diffrn_ambient_temperature 293(2)
_diffrn_measured_fraction_theta_full 0.997
_diffrn_measured_fraction_theta_max 0.871
_diffrn_measurement_device_type 'SuperNova, Dual, Cu at zero, Eos'
_diffrn_radiation_type MoK\a
_diffrn_radiation_wavelength 0.71073
_diffrn_reflns_av_R_equivalents 0.1019
_diffrn_reflns_av_unetI/netI 0.0791
_diffrn_reflns_Laue_measured_fraction_full 0.997
_diffrn_reflns_Laue_measured_fraction_max 0.871
_diffrn_reflns_limit_h_max 6
_diffrn_reflns_limit_h_min -6
_diffrn_reflns_limit_k_max 24
_diffrn_reflns_limit_k_min -24
_diffrn_reflns_limit_l_max 26
_diffrn_reflns_limit_l_min -25
_diffrn_reflns_number 13332
_diffrn_reflns_point_group_measured_fraction_full 0.997
_diffrn_reflns_point_group_measured_fraction_max 0.871
_diffrn_reflns_theta_full 25.242
_diffrn_reflns_theta_max 29.168
_diffrn_reflns_theta_min 3.214
_exptl_absorpt_coefficient_mu 0.099
_exptl_absorpt_correction_T_max 1.00000
_exptl_absorpt_correction_T_min 0.62276
_exptl_absorpt_correction_type multi-scan
_exptl_absorpt_process_details 'SADABS 2014/5'
_exptl_crystal_colour red
_exptl_crystal_density_diffrn 1.361
_exptl_crystal_description block
_exptl_crystal_F_000 824
_exptl_crystal_size_max 0.400
_exptl_crystal_size_mid 0.100
_exptl_crystal_size_min 0.050
_refine_diff_density_max 0.618
_refine_diff_density_min -0.281
_refine_diff_density_rms 0.083
_refine_ls_extinction_method none
_refine_ls_goodness_of_fit_ref 1.030
_refine_ls_hydrogen_treatment constr
_refine_ls_matrix_type full
_refine_ls_number_parameters 253
_refine_ls_number_reflns 4437
_refine_ls_number_restraints 0
_refine_ls_restrained_S_all 1.030
_refine_ls_R_factor_all 0.1428
_refine_ls_R_factor_gt 0.0816
_refine_ls_shift/su_max 0.000
_refine_ls_shift/su_mean 0.000
_refine_ls_structure_factor_coef Fsqd
_refine_ls_weighting_details 'w=1/[\s^2^(Fo^2^)+(0.1173P)^2^+0.0933P] where P=(Fo^2^+2Fc^2^)/3'
_refine_ls_weighting_scheme calc
_refine_ls_wR_factor_gt 0.2077
_refine_ls_wR_factor_ref 0.2596
_reflns_Friedel_coverage 0.000
_reflns_number_gt 2338
_reflns_number_total 4437
_reflns_threshold_expression 'I > 2\s(I)'
_cod_data_source_file c7ra03067c2.cif
_cod_data_source_block shelx
_cod_original_cell_volume 1896.0(8)
_cod_database_code 7228670
_shelx_shelxl_version_number 2016/6
_shelx_space_group_comment
;
The symmetry employed for this shelxl refinement is uniquely defined
by the following loop, which should always be used as a source of
symmetry information in preference to the above space-group names.
They are only intended as comments.
;
_shelx_estimated_absorpt_t_min 0.961
_shelx_estimated_absorpt_t_max 0.995

loop_
_space_group_symop_operation_xyz
'x, y, z'
'-x, y+1/2, -z+1/2'
'-x, -y, -z'
'x, -y-1/2, z-1/2'

loop_
_atom_site_label
_atom_site_type_symbol
_atom_site_fract_x
_atom_site_fract_y
_atom_site_fract_z
_atom_site_U_iso_or_equiv
_atom_site_adp_type
_atom_site_occupancy
_atom_site_site_symmetry_order
_atom_site_calc_flag
_atom_site_refinement_flags_posn
_atom_site_refinement_flags_adp
O4 O 0.2267(4) -0.02854(11) 0.57264(10) 0.0456(6) Uani 1 1 d . .
O3 O 0.2540(4) 0.48359(12) 0.57339(11) 0.0490(6) Uani 1 1 d . .
O2 O -0.3177(5) 0.34967(12) 0.69956(13) 0.0632(7) Uani 1 1 d . .
H1 H -0.268884 0.313969 0.679695 0.095 Uiso 1 1 calc R U
N1 N -0.2239(5) 0.21881(14) 0.66703(12) 0.0431(6) Uani 1 1 d . .
C12 C 0.4591(6) 0.25161(14) 0.50002(14) 0.0366(7) Uani 1 1 d . .
O1 O -0.5695(5) 0.37130(14) 0.77841(12) 0.0619(7) Uani 1 1 d . .
N5 N 0.0701(6) 0.45637(15) 0.66657(14) 0.0564(8) Uani 1 1 d . .
H20 H 0.220826 0.449381 0.688204 0.068 Uiso 1 1 calc R U
H19 H -0.071697 0.451085 0.685876 0.068 Uiso 1 1 calc R U
N2 N 0.6212(5) 0.27414(13) 0.45602(14) 0.0458(7) Uani 1 1 d . .
N3 N 0.0259(5) -0.06700(16) 0.66052(13) 0.0557(8) Uani 1 1 d . .
H24 H 0.171088 -0.082549 0.680459 0.067 Uiso 1 1 calc R U
H23 H -0.118529 -0.071371 0.678872 0.067 Uiso 1 1 calc R U
C6 C -0.5303(6) 0.24763(18) 0.74564(14) 0.0406(7) Uani 1 1 d . .
N6 N -0.1850(5) 0.48692(16) 0.57245(14) 0.0568(8) Uani 1 1 d . .
H17 H -0.202453 0.500144 0.531736 0.068 Uiso 1 1 calc R U
H18 H -0.321873 0.481060 0.593574 0.068 Uiso 1 1 calc R U
N4 N -0.2104(5) -0.01147(14) 0.57260(13) 0.0468(7) Uani 1 1 d . .
H21 H -0.218506 0.009437 0.534637 0.056 Uiso 1 1 calc R U
H22 H -0.350791 -0.016775 0.592478 0.056 Uiso 1 1 calc R U
C17 C 0.0246(6) -0.03617(14) 0.60124(15) 0.0372(7) Uani 1 1 d . .
C10 C 0.2405(6) 0.15452(15) 0.55310(15) 0.0420(7) Uani 1 1 d . .
H7 H 0.215434 0.104835 0.559259 0.050 Uiso 1 1 calc R U
C9 C 0.0974(6) 0.20432(16) 0.58823(15) 0.0393(7) Uani 1 1 d . .
C14 C 0.1515(6) 0.27991(16) 0.57926(16) 0.0448(8) Uani 1 1 d . .
H10 H 0.064714 0.314375 0.602849 0.054 Uiso 1 1 calc R U
C8 C -0.0821(6) 0.17861(17) 0.63073(15) 0.0429(8) Uani 1 1 d . .
H6 H -0.102565 0.128335 0.633435 0.051 Uiso 1 1 calc R U
C11 C 0.4140(6) 0.17654(16) 0.51048(15) 0.0423(7) Uani 1 1 d . .
H8 H 0.504250 0.141928 0.487904 0.051 Uiso 1 1 calc R U
C1 C -0.4052(6) 0.19497(17) 0.71073(15) 0.0441(8) Uani 1 1 d . .
C13 C 0.3234(7) 0.30243(16) 0.53787(17) 0.0461(8) Uani 1 1 d . .
H9 H 0.355235 0.352068 0.533639 0.055 Uiso 1 1 calc R U
C7 C -0.4723(6) 0.32948(18) 0.74127(15) 0.0419(7) Uani 1 1 d . .
C18 C 0.0561(6) 0.47540(15) 0.60307(15) 0.0381(7) Uani 1 1 d . .
C2 C -0.4627(7) 0.1201(2) 0.71882(18) 0.0602(10) Uani 1 1 d . .
H5 H -0.376819 0.084686 0.696148 0.072 Uiso 1 1 calc R U
C15 C 0.7645(7) 0.22219(18) 0.41786(16) 0.0516(9) Uani 1 1 d . .
H13 H 0.870039 0.248384 0.389093 0.077 Uiso 1 1 calc R U
H11 H 0.876079 0.192409 0.447448 0.077 Uiso 1 1 calc R U
H12 H 0.641230 0.191774 0.392056 0.077 Uiso 1 1 calc R U
C16 C 0.6744(7) 0.35148(17) 0.44459(18) 0.0595(10) Uani 1 1 d . .
H15 H 0.795088 0.355874 0.411299 0.089 Uiso 1 1 calc R U
H14 H 0.512920 0.375908 0.430143 0.089 Uiso 1 1 calc R U
H16 H 0.750113 0.373295 0.484842 0.089 Uiso 1 1 calc R U
C4 C -0.7733(8) 0.1528(2) 0.79514(19) 0.0689(11) Uani 1 1 d . .
H3 H -0.897964 0.138857 0.823287 0.083 Uiso 1 1 calc R U
C3 C -0.6464(8) 0.1007(2) 0.76045(18) 0.0677(11) Uani 1 1 d . .
H4 H -0.686595 0.051714 0.765528 0.081 Uiso 1 1 calc R U
C5 C -0.7134(7) 0.2255(2) 0.78762(17) 0.0553(9) Uani 1 1 d . .
H2 H -0.797850 0.260350 0.811269 0.066 Uiso 1 1 calc R U

loop_
_atom_site_aniso_label
_atom_site_aniso_U_11
_atom_site_aniso_U_22
_atom_site_aniso_U_33
_atom_site_aniso_U_23
_atom_site_aniso_U_13
_atom_site_aniso_U_12
O4 0.0312(11) 0.0527(13) 0.0545(14) 0.0152(10) 0.0134(10) 0.0024(9)
O3 0.0286(11) 0.0579(14) 0.0616(15) 0.0156(11) 0.0104(10) 0.0008(9)
O2 0.0779(18) 0.0484(14) 0.0683(17) -0.0116(12) 0.0328(14) -0.0134(12)
N1 0.0430(15) 0.0499(16) 0.0372(14) -0.0031(12) 0.0087(12) -0.0026(12)
C12 0.0401(17) 0.0332(15) 0.0355(15) -0.0054(12) -0.0028(13) -0.0013(12)
O1 0.0616(16) 0.0618(16) 0.0642(16) -0.0086(13) 0.0156(13) 0.0079(12)
N5 0.0520(18) 0.0652(19) 0.0528(18) 0.0078(14) 0.0094(14) -0.0025(13)
N2 0.0473(16) 0.0423(15) 0.0492(15) -0.0019(12) 0.0124(13) -0.0013(11)
N3 0.0448(17) 0.073(2) 0.0507(17) 0.0195(15) 0.0147(13) 0.0051(13)
C6 0.0376(18) 0.0524(19) 0.0309(15) 0.0005(13) -0.0019(13) -0.0061(13)
N6 0.0322(15) 0.083(2) 0.0560(18) 0.0041(15) 0.0098(13) 0.0003(13)
N4 0.0335(14) 0.0506(16) 0.0571(18) 0.0046(13) 0.0079(13) 0.0011(11)
C17 0.0351(16) 0.0304(15) 0.0476(18) -0.0010(12) 0.0118(14) 0.0024(11)
C10 0.0475(18) 0.0309(15) 0.0476(18) -0.0061(13) 0.0044(15) -0.0016(12)
C9 0.0373(17) 0.0423(16) 0.0382(16) -0.0019(13) 0.0029(13) -0.0019(12)
C14 0.052(2) 0.0360(16) 0.0462(18) -0.0102(13) 0.0049(15) 0.0065(13)
C8 0.0473(18) 0.0410(17) 0.0396(17) -0.0034(13) 0.0002(15) -0.0013(13)
C11 0.0446(17) 0.0370(16) 0.0454(18) -0.0087(13) 0.0050(14) 0.0033(13)
C1 0.0422(19) 0.0536(19) 0.0353(17) 0.0012(14) -0.0020(14) -0.0065(14)
C13 0.055(2) 0.0312(15) 0.0532(19) -0.0063(14) 0.0099(16) -0.0002(13)
C7 0.0338(16) 0.054(2) 0.0365(17) -0.0052(14) -0.0030(13) 0.0013(13)
C18 0.0347(16) 0.0298(14) 0.0509(18) 0.0007(12) 0.0106(14) 0.0009(11)
C2 0.075(3) 0.051(2) 0.057(2) 0.0018(17) 0.0134(19) -0.0078(18)
C15 0.056(2) 0.054(2) 0.0464(19) -0.0040(15) 0.0113(16) 0.0065(15)
C16 0.074(3) 0.045(2) 0.061(2) 0.0056(16) 0.0150(19) -0.0082(17)
C4 0.059(2) 0.094(3) 0.056(2) 0.010(2) 0.0167(19) -0.023(2)
C3 0.078(3) 0.066(2) 0.060(2) 0.0119(19) 0.011(2) -0.028(2)
C5 0.042(2) 0.077(3) 0.046(2) 0.0032(17) 0.0047(16) -0.0091(16)

loop_
_atom_type_symbol
_atom_type_description
_atom_type_scat_dispersion_real
_atom_type_scat_dispersion_imag
_atom_type_scat_source
C C 0.0033 0.0016 'International Tables Vol C Tables 4.2.6.8 and 6.1.1.4'
H H 0.0000 0.0000 'International Tables Vol C Tables 4.2.6.8 and 6.1.1.4'
N N 0.0061 0.0033 'International Tables Vol C Tables 4.2.6.8 and 6.1.1.4'
O O 0.0106 0.0060 'International Tables Vol C Tables 4.2.6.8 and 6.1.1.4'

loop_
_geom_angle_atom_site_label_1
_geom_angle_atom_site_label_2
_geom_angle_atom_site_label_3
_geom_angle
C7 O2 H1 109.5
C8 N1 C1 127.6(3)
N2 C12 C11 121.3(3)
N2 C12 C13 121.3(3)
C11 C12 C13 117.4(3)
C18 N5 H20 120.0
C18 N5 H19 120.0
H20 N5 H19 120.0
C12 N2 C15 121.5(3)
C12 N2 C16 122.6(3)
C15 N2 C16 115.8(3)
C17 N3 H24 120.0
C17 N3 H23 120.0
H24 N3 H23 120.0
C5 C6 C1 118.7(3)
C5 C6 C7 117.9(3)
C1 C6 C7 123.4(3)
C18 N6 H17 120.0
C18 N6 H18 120.0
H17 N6 H18 120.0
C17 N4 H21 120.0
C17 N4 H22 120.0
H21 N4 H22 120.0
O4 C17 N3 122.6(3)
O4 C17 N4 120.0(3)
N3 C17 N4 117.4(3)
C11 C10 C9 122.2(3)
C11 C10 H7 118.9
C9 C10 H7 118.9
C8 C9 C10 119.8(3)
C8 C9 C14 123.5(3)
C10 C9 C14 116.7(3)
C13 C14 C9 121.7(3)
C13 C14 H10 119.1
C9 C14 H10 119.1
N1 C8 C9 126.0(3)
N1 C8 H6 117.0
C9 C8 H6 117.0
C10 C11 C12 120.7(3)
C10 C11 H8 119.7
C12 C11 H8 119.7
C6 C1 N1 117.8(3)
C6 C1 C2 120.3(3)
N1 C1 C2 121.9(3)
C14 C13 C12 121.2(3)
C14 C13 H9 119.4
C12 C13 H9 119.4
O1 C7 O2 123.2(3)
O1 C7 C6 119.3(3)
O2 C7 C6 117.4(3)
O3 C18 N5 122.3(3)
O3 C18 N6 120.7(3)
N5 C18 N6 117.1(3)
C3 C2 C1 119.0(4)
C3 C2 H5 120.5
C1 C2 H5 120.5
N2 C15 H13 109.5
N2 C15 H11 109.5
H13 C15 H11 109.5
N2 C15 H12 109.5
H13 C15 H12 109.5
H11 C15 H12 109.5
N2 C16 H15 109.5
N2 C16 H14 109.5
H15 C16 H14 109.5
N2 C16 H16 109.5
H15 C16 H16 109.5
H14 C16 H16 109.5
C5 C4 C3 119.4(4)
C5 C4 H3 120.3
C3 C4 H3 120.3
C2 C3 C4 121.1(4)
C2 C3 H4 119.4
C4 C3 H4 119.4
C4 C5 C6 121.4(4)
C4 C5 H2 119.3
C6 C5 H2 119.3

loop_
_geom_bond_atom_site_label_1
_geom_bond_atom_site_label_2
_geom_bond_distance
O4 C17 1.238(3)
O3 C18 1.233(3)
O2 C7 1.266(4)
O2 H1 0.8200
N1 C8 1.308(4)
N1 C1 1.411(4)
C12 N2 1.339(4)
C12 C11 1.415(4)
C12 C13 1.428(4)
O1 C7 1.214(4)
N5 C18 1.334(4)
N5 H20 0.8600
N5 H19 0.8600
N2 C15 1.466(4)
N2 C16 1.467(4)
N3 C17 1.332(4)
N3 H24 0.8600
N3 H23 0.8600
C6 C5 1.384(4)
C6 C1 1.388(4)
C6 C7 1.534(5)
N6 C18 1.344(4)
N6 H17 0.8600
N6 H18 0.8600
N4 C17 1.362(4)
N4 H21 0.8600
N4 H22 0.8600
C10 C11 1.357(4)
C10 C9 1.405(4)
C10 H7 0.9300
C9 C8 1.398(4)
C9 C14 1.428(4)
C14 C13 1.337(4)
C14 H10 0.9300
C8 H6 0.9300
C11 H8 0.9300
C1 C2 1.416(5)
C13 H9 0.9300
C2 C3 1.367(5)
C2 H5 0.9300
C15 H13 0.9600
C15 H11 0.9600
C15 H12 0.9600
C16 H15 0.9600
C16 H14 0.9600
C16 H16 0.9600
C4 C5 1.379(5)
C4 C3 1.383(5)
C4 H3 0.9300
C3 H4 0.9300
C5 H2 0.9300

loop_
_geom_torsion_atom_site_label_1
_geom_torsion_atom_site_label_2
_geom_torsion_atom_site_label_3
_geom_torsion_atom_site_label_4
_geom_torsion
C11 C12 N2 C15 -1.6(4)
C13 C12 N2 C15 178.9(3)
C11 C12 N2 C16 -179.3(3)
C13 C12 N2 C16 1.2(4)
C11 C10 C9 C8 179.0(3)
C11 C10 C9 C14 -2.7(4)
C8 C9 C14 C13 -179.6(3)
C10 C9 C14 C13 2.1(4)
C1 N1 C8 C9 -179.5(3)
C10 C9 C8 N1 178.8(3)
C14 C9 C8 N1 0.5(5)
C9 C10 C11 C12 0.4(4)
N2 C12 C11 C10 -177.1(3)
C13 C12 C11 C10 2.4(4)
C5 C6 C1 N1 178.5(3)
C7 C6 C1 N1 -2.8(4)
C5 C6 C1 C2 -0.8(4)
C7 C6 C1 C2 178.0(3)
C8 N1 C1 C6 178.5(3)
C8 N1 C1 C2 -2.2(5)
C9 C14 C13 C12 0.7(5)
N2 C12 C13 C14 176.5(3)
C11 C12 C13 C14 -3.0(4)
C5 C6 C7 O1 6.4(4)
C1 C6 C7 O1 -172.4(3)
C5 C6 C7 O2 -175.5(3)
C1 C6 C7 O2 5.8(4)
C6 C1 C2 C3 1.2(5)
N1 C1 C2 C3 -178.0(3)
C1 C2 C3 C4 -0.8(5)
C5 C4 C3 C2 0.0(6)
C3 C4 C5 C6 0.5(5)
C1 C6 C5 C4 -0.1(5)
C7 C6 C5 C4 -178.9(3)
